data_7135113
loop_
_publ_author_name
'Schmiedtchen, Marco'
'Thulaseedharan Nair Sailaja, Sidharth'
'Lorberg, Rick Y.'
'W&#xf6;lper, Christoph'
'Galstyan, Anzhela'
'Voskuhl, Jens'

_publ_section_title
;
 Tuneable phosphorescence and singlet oxygen production of bridged ethers
 <i>via</i> chalcogen variation and photocyclisation.
;
_journal_issue 95
_journal_name_full 'Chemical communications (Cambridge, England)'
_journal_page_first 18810
_journal_page_last 18813
_journal_paper_doi 10.1039/d5cc05206h
_journal_volume 61
_journal_year 2025
_chemical_formula_sum 'C28 H18 N2 O2 S4'
_chemical_formula_weight 542.68
_space_group_crystal_system monoclinic
_space_group_IT_number 7
_space_group_name_Hall 'P -2yac'
_space_group_name_H-M_alt 'P 1 n 1'
_atom_sites_solution_hydrogens geom
_atom_sites_solution_primary direct
_atom_sites_solution_secondary difmap
_audit_creation_method SHELXL-2017/1
_audit_update_record
;
2025-07-29 deposited with the CCDC.	2025-10-24 downloaded from the CCDC.
;
_cell_angle_alpha 90
_cell_angle_beta 103.961(3)
_cell_angle_gamma 90
_cell_formula_units_Z 2
_cell_length_a 6.1558(6)
_cell_length_b 16.8897(16)
_cell_length_c 12.1311(11)
_cell_measurement_reflns_used 9856
_cell_measurement_temperature 100(2)
_cell_measurement_theta_max 79.14
_cell_measurement_theta_min 2.62
_cell_volume 1224.0(2)
_computing_cell_refinement 'Bruker APEX3(v2017.3-0)'
_computing_data_collection 'Bruker APEX3(v2017.3-0)'
_computing_data_reduction 'Bruker APEX3(v2017.3-0)'
_computing_molecular_graphics 'ORTEP/PLATON (Spek)'
_computing_publication_material 'BRUKER AXS SHELXTL (c) 2008 / Vers. 2008/4'
_computing_structure_refinement 'SHELXL-2017/1 (Sheldrick, 2017)'
_computing_structure_solution 'Bruker APEX3(v2017.3-0)'
_diffrn_ambient_temperature 100(2)
_diffrn_detector_area_resol_mean 7.3910
_diffrn_measured_fraction_theta_full 1.000
_diffrn_measured_fraction_theta_max 0.997
_diffrn_measurement_device_type 'Bruker D8 Venture (Photon II detector)'
_diffrn_measurement_method 'Data collection strategy APEX 3/Queen'
_diffrn_radiation_monochromator 'multilayer mirror'
_diffrn_radiation_type CuK\a
_diffrn_radiation_wavelength 1.54178
_diffrn_reflns_av_R_equivalents 0.0488
_diffrn_reflns_av_unetI/netI 0.0257
_diffrn_reflns_Laue_measured_fraction_full 1.000
_diffrn_reflns_Laue_measured_fraction_max 0.997
_diffrn_reflns_limit_h_max 6
_diffrn_reflns_limit_h_min -7
_diffrn_reflns_limit_k_max 21
_diffrn_reflns_limit_k_min -21
_diffrn_reflns_limit_l_max 15
_diffrn_reflns_limit_l_min -15
_diffrn_reflns_number 57861
_diffrn_reflns_point_group_measured_fraction_full 0.928
_diffrn_reflns_point_group_measured_fraction_max 0.900
_diffrn_reflns_theta_full 67.679
_diffrn_reflns_theta_max 80.555
_diffrn_reflns_theta_min 2.616
_diffrn_source 'micro-focus sealed tube'
_diffrn_source_type 'INCOATEC I\mS 3.0'
_exptl_absorpt_coefficient_mu 3.817
_exptl_absorpt_correction_T_max 0.75
_exptl_absorpt_correction_T_min 0.50
_exptl_absorpt_correction_type multi-scan
_exptl_absorpt_process_details 'SADABS, Blessing, Acta Cryst 1995 A51 33-38'
_exptl_crystal_colour 'pale yellow'
_exptl_crystal_density_diffrn 1.472
_exptl_crystal_description tablet
_exptl_crystal_F_000 560
_exptl_crystal_size_max 0.250
_exptl_crystal_size_mid 0.089
_exptl_crystal_size_min 0.053
_refine_diff_density_max 0.261
_refine_diff_density_min -0.235
_refine_diff_density_rms 0.042
_refine_ls_abs_structure_details
; 
 Flack x determined using 2057 quotients [(I+)-(I-)]/[(I+)+(I-)] 
 (Parsons, Flack and Wagner, Acta Cryst. B69 (2013) 249-259). 
;
_refine_ls_abs_structure_Flack 0.047(7)
_refine_ls_extinction_method none
_refine_ls_goodness_of_fit_ref 1.024
_refine_ls_hydrogen_treatment constr
_refine_ls_matrix_type full
_refine_ls_number_parameters 327
_refine_ls_number_reflns 4817
_refine_ls_number_restraints 2
_refine_ls_restrained_S_all 1.024
_refine_ls_R_factor_all 0.0234
_refine_ls_R_factor_gt 0.0231
_refine_ls_shift/su_max 0.001
_refine_ls_shift/su_mean 0.000
_refine_ls_structure_factor_coef Fsqd
_refine_ls_weighting_details 'w=1/[\s^2^(Fo^2^)+(0.0390P)^2^+0.2600P] where P=(Fo^2^+2Fc^2^)/3'
_refine_ls_weighting_scheme calc
_refine_ls_wR_factor_gt 0.0605
_refine_ls_wR_factor_ref 0.0607
_reflns_Friedel_coverage 0.799
_reflns_Friedel_fraction_full 0.856
_reflns_Friedel_fraction_max 0.802
_reflns_number_gt 4757
_reflns_number_total 4817
_reflns_threshold_expression 'I > 2\s(I)'
_cod_data_source_file d5cc05206h2.cif
_cod_data_source_block ms_rl03m
_cod_depositor_comments 'Adding full bibliography for 7135109--7135115.cif.'
_cod_original_sg_symbol_H-M 'P n'
_cod_database_code 7135113
_shelx_shelxl_version_number 2017/1
_shelx_space_group_comment
; 
The symmetry employed for this shelxl refinement is uniquely defined 
by the following loop, which should always be used as a source of 
symmetry information in preference to the above space-group names. 
They are only intended as comments. 
;
_shelx_estimated_absorpt_t_min 0.449
_shelx_estimated_absorpt_t_max 0.823

loop_
_space_group_symop_operation_xyz
'x, y, z'
'x+1/2, -y, z+1/2'

loop_
_atom_site_label
_atom_site_type_symbol
_atom_site_fract_x
_atom_site_fract_y
_atom_site_fract_z
_atom_site_U_iso_or_equiv
_atom_site_adp_type
_atom_site_occupancy
_atom_site_site_symmetry_order
_atom_site_calc_flag
_atom_site_refinement_flags_posn
_atom_site_refinement_flags_adp
_atom_site_refinement_flags_occupancy
_atom_site_disorder_assembly
_atom_site_disorder_group
S1 S 0.24169(8) 0.14745(3) 0.86914(4) 0.01504(12) Uani 1 1 d . . . . .
S2 S 0.69854(8) 0.25641(3) 0.91130(4) 0.01462(12) Uani 1 1 d . . . . .
S3 S 0.45358(8) 0.35264(3) 0.46869(4) 0.01622(12) Uani 1 1 d . . . . .
S4 S -0.01086(8) 0.25463(3) 0.43679(4) 0.01662(12) Uani 1 1 d . . . . .
O1 O 0.8879(3) -0.02540(10) 0.81193(14) 0.0207(3) Uani 1 1 d . . . . .
O2 O 0.9216(3) 0.50855(9) 1.14971(14) 0.0240(4) Uani 1 1 d . . . . .
N1 N 0.9285(4) 0.36531(13) 0.71265(19) 0.0222(4) Uani 1 1 d . . . . .
N2 N -0.2204(4) 0.13372(12) 0.62338(18) 0.0204(4) Uani 1 1 d . . . . .
C1 C 0.3162(4) 0.20249(12) 0.76030(18) 0.0131(4) Uani 1 1 d . . . . .
C2 C 0.5084(4) 0.24905(11) 0.77675(19) 0.0129(4) Uani 1 1 d . . . . .
C3 C 0.5519(4) 0.29129(12) 0.68440(19) 0.0135(4) Uani 1 1 d . . . . .
C4 C 0.3986(4) 0.29284(13) 0.57750(18) 0.0133(4) Uani 1 1 d . . . . .
C5 C 0.2015(4) 0.24906(12) 0.5632(2) 0.0138(4) Uani 1 1 d . . . . .
C6 C 0.1641(4) 0.20334(12) 0.65315(19) 0.0126(4) Uani 1 1 d . . . . .
C7 C 0.7587(4) 0.33385(13) 0.70013(19) 0.0164(4) Uani 1 1 d . . . . .
C8 C -0.0463(4) 0.16190(12) 0.63733(18) 0.0147(4) Uani 1 1 d . . . . .
C11 C 0.4755(4) 0.08353(12) 0.91706(18) 0.0147(4) Uani 1 1 d . . . . .
C12 C 0.6015(4) 0.05452(12) 0.84578(18) 0.0153(4) Uani 1 1 d . . . . .
H12 H 0.570659 0.070861 0.768622 0.018 Uiso 1 1 calc R U . . .
C13 C 0.7749(4) 0.00089(13) 0.88826(19) 0.0164(4) Uani 1 1 d . . . . .
C14 C 0.8205(4) -0.02280(13) 1.0017(2) 0.0210(5) Uani 1 1 d . . . . .
H14 H 0.940059 -0.058274 1.031319 0.025 Uiso 1 1 calc R U . . .
C15 C 0.6879(4) 0.00638(14) 1.07089(19) 0.0222(5) Uani 1 1 d . . . . .
H15 H 0.716686 -0.010435 1.147791 0.027 Uiso 1 1 calc R U . . .
C16 C 0.5152(4) 0.05931(13) 1.03021(18) 0.0186(4) Uani 1 1 d . . . . .
H16 H 0.425879 0.078673 1.078191 0.022 Uiso 1 1 calc R U . . .
C17 C 1.0673(4) -0.08011(13) 0.8526(2) 0.0200(4) Uani 1 1 d . . . . .
H17A H 1.132765 -0.095738 0.789837 0.030 Uiso 1 1 calc R U . . .
H17B H 1.009499 -0.127110 0.883422 0.030 Uiso 1 1 calc R U . . .
H17C H 1.182192 -0.054894 0.912407 0.030 Uiso 1 1 calc R U . . .
C21 C 0.6404(4) 0.35520(12) 0.94995(19) 0.0152(4) Uani 1 1 d . . . . .
C22 C 0.8110(4) 0.39220(12) 1.03022(18) 0.0163(4) Uani 1 1 d . . . . .
H22 H 0.952410 0.367318 1.056709 0.020 Uiso 1 1 calc R U . . .
C23 C 0.7690(4) 0.46675(13) 1.07074(18) 0.0184(4) Uani 1 1 d . . . . .
C24 C 0.5634(4) 0.50386(14) 1.0287(2) 0.0219(5) Uani 1 1 d . . . . .
H24 H 0.536639 0.555094 1.054892 0.026 Uiso 1 1 calc R U . . .
C25 C 0.3993(4) 0.46583(14) 0.9489(2) 0.0235(5) Uani 1 1 d . . . . .
H25 H 0.259423 0.491380 0.920497 0.028 Uiso 1 1 calc R U . . .
C26 C 0.4340(4) 0.39079(13) 0.90891(19) 0.0193(4) Uani 1 1 d . . . . .
H26 H 0.319043 0.364631 0.854839 0.023 Uiso 1 1 calc R U . . .
C27 C 1.1119(4) 0.46573(14) 1.2130(2) 0.0243(5) Uani 1 1 d . . . . .
H27A H 1.061726 0.417223 1.243619 0.037 Uiso 1 1 calc R U . . .
H27B H 1.194653 0.498707 1.275622 0.037 Uiso 1 1 calc R U . . .
H27C H 1.209703 0.451948 1.162966 0.037 Uiso 1 1 calc R U . . .
C31 C 0.3479(4) 0.29365(13) 0.34719(18) 0.0165(4) Uani 1 1 d . . . . .
C32 C 0.1496(4) 0.25088(12) 0.33389(19) 0.0160(4) Uani 1 1 d . . . . .
C33 C 0.0644(4) 0.20751(14) 0.23521(19) 0.0196(4) Uani 1 1 d . . . . .
H33 H -0.067403 0.176667 0.227871 0.024 Uiso 1 1 calc R U . . .
C34 C 0.1739(4) 0.20983(15) 0.14773(19) 0.0225(5) Uani 1 1 d . . . . .
H34 H 0.114540 0.181576 0.079382 0.027 Uiso 1 1 calc R U . . .
C35 C 0.3706(5) 0.25340(15) 0.1597(2) 0.0232(5) Uani 1 1 d . . . . .
H35 H 0.443927 0.255153 0.099208 0.028 Uiso 1 1 calc R U . . .
C36 C 0.4591(4) 0.29411(14) 0.2594(2) 0.0198(4) Uani 1 1 d . . . . .
H36 H 0.595589 0.322410 0.268178 0.024 Uiso 1 1 calc R U . . .

loop_
_atom_site_aniso_label
_atom_site_aniso_U_11
_atom_site_aniso_U_22
_atom_site_aniso_U_33
_atom_site_aniso_U_23
_atom_site_aniso_U_13
_atom_site_aniso_U_12
S1 0.0114(3) 0.0212(2) 0.0126(2) 0.00376(18) 0.00293(18) 0.00080(19)
S2 0.0122(3) 0.0160(2) 0.0130(3) -0.00041(17) -0.00211(19) 0.00116(18)
S3 0.0154(3) 0.0189(2) 0.0145(2) 0.00287(18) 0.0038(2) -0.00103(19)
S4 0.0096(3) 0.0291(3) 0.0104(2) 0.00123(18) 0.00108(19) 0.00078(19)
O1 0.0216(9) 0.0248(8) 0.0164(7) 0.0026(6) 0.0060(6) 0.0078(7)
O2 0.0270(9) 0.0189(7) 0.0204(8) -0.0037(6) -0.0052(7) -0.0004(6)
N1 0.0139(11) 0.0264(9) 0.0245(11) 0.0040(8) 0.0015(8) -0.0028(8)
N2 0.0168(11) 0.0280(9) 0.0158(10) -0.0011(8) 0.0027(8) -0.0041(8)
C1 0.0133(11) 0.0140(9) 0.0125(10) 0.0002(7) 0.0039(8) 0.0030(8)
C2 0.0085(11) 0.0155(10) 0.0131(10) -0.0005(7) -0.0007(8) 0.0026(7)
C3 0.0104(11) 0.0141(9) 0.0160(10) 0.0000(7) 0.0029(8) 0.0007(8)
C4 0.0098(10) 0.0162(9) 0.0140(10) 0.0011(7) 0.0032(8) 0.0018(7)
C5 0.0122(11) 0.0184(11) 0.0109(10) -0.0005(7) 0.0029(8) 0.0028(7)
C6 0.0084(10) 0.0160(9) 0.0129(10) -0.0015(7) 0.0017(8) 0.0008(8)
C7 0.0131(12) 0.0197(10) 0.0153(11) 0.0021(8) 0.0015(8) 0.0029(9)
C8 0.0135(12) 0.0188(9) 0.0112(10) 0.0001(8) 0.0019(8) 0.0011(8)
C11 0.0125(10) 0.0159(9) 0.0146(10) 0.0013(7) 0.0008(7) -0.0020(8)
C12 0.0150(10) 0.0167(9) 0.0130(9) 0.0022(7) 0.0012(7) -0.0012(7)
C13 0.0158(11) 0.0176(9) 0.0157(10) -0.0016(8) 0.0035(8) -0.0013(8)
C14 0.0232(12) 0.0215(10) 0.0171(10) 0.0032(8) 0.0028(9) 0.0070(9)
C15 0.0286(14) 0.0247(11) 0.0126(10) 0.0042(8) 0.0031(9) 0.0057(9)
C16 0.0213(12) 0.0209(10) 0.0133(10) 0.0010(8) 0.0039(8) 0.0024(8)
C17 0.0167(11) 0.0221(10) 0.0209(10) -0.0002(8) 0.0041(8) 0.0043(8)
C21 0.0145(10) 0.0154(9) 0.0162(10) 0.0007(7) 0.0045(8) -0.0010(7)
C22 0.0142(11) 0.0184(10) 0.0150(9) 0.0003(7) 0.0010(8) 0.0011(8)
C23 0.0205(12) 0.0198(10) 0.0138(10) -0.0005(8) 0.0017(8) -0.0018(8)
C24 0.0237(13) 0.0203(11) 0.0228(11) -0.0035(8) 0.0080(9) 0.0029(9)
C25 0.0178(12) 0.0265(12) 0.0257(12) -0.0001(9) 0.0046(9) 0.0064(9)
C26 0.0145(11) 0.0227(10) 0.0191(10) -0.0027(8) 0.0013(8) 0.0008(8)
C27 0.0239(13) 0.0227(11) 0.0211(11) -0.0011(9) -0.0052(9) -0.0010(9)
C31 0.0160(11) 0.0197(10) 0.0140(10) 0.0040(7) 0.0041(8) 0.0054(8)
C32 0.0136(11) 0.0213(10) 0.0130(10) 0.0037(7) 0.0031(8) 0.0060(8)
C33 0.0161(11) 0.0259(11) 0.0152(10) 0.0001(8) 0.0005(8) 0.0035(8)
C34 0.0219(12) 0.0320(12) 0.0125(10) -0.0005(8) 0.0020(8) 0.0092(10)
C35 0.0215(14) 0.0335(12) 0.0165(11) 0.0058(8) 0.0085(9) 0.0110(9)
C36 0.0157(11) 0.0268(11) 0.0178(11) 0.0074(8) 0.0058(8) 0.0062(8)

loop_
_atom_type_symbol
_atom_type_description
_atom_type_scat_dispersion_real
_atom_type_scat_dispersion_imag
_atom_type_scat_source
C C 0.0181 0.0091 'International Tables Vol C Tables 4.2.6.8 and 6.1.1.4'
H H 0.0000 0.0000 'International Tables Vol C Tables 4.2.6.8 and 6.1.1.4'
N N 0.0311 0.0180 'International Tables Vol C Tables 4.2.6.8 and 6.1.1.4'
O O 0.0492 0.0322 'International Tables Vol C Tables 4.2.6.8 and 6.1.1.4'
S S 0.3331 0.5567 'International Tables Vol C Tables 4.2.6.8 and 6.1.1.4'

loop_
_geom_angle_atom_site_label_1
_geom_angle_atom_site_label_2
_geom_angle_atom_site_label_3
_geom_angle
_geom_angle_site_symmetry_1
_geom_angle_site_symmetry_3
_geom_angle_publ_flag
C1 S1 C11 103.19(10) . . ?
C2 S2 C21 100.22(10) . . ?
C4 S3 C31 101.73(10) . . ?
C5 S4 C32 100.88(11) . . ?
C13 O1 C17 117.01(17) . . ?
C23 O2 C27 116.77(17) . . ?
C2 C1 C6 118.6(2) . . ?
C2 C1 S1 123.72(17) . . ?
C6 C1 S1 117.50(17) . . ?
C1 C2 C3 119.3(2) . . ?
C1 C2 S2 121.43(17) . . ?
C3 C2 S2 119.26(17) . . ?
C2 C3 C4 121.9(2) . . ?
C2 C3 C7 118.8(2) . . ?
C4 C3 C7 119.3(2) . . ?
C5 C4 C3 118.3(2) . . ?
C5 C4 S3 122.00(17) . . ?
C3 C4 S3 119.63(17) . . ?
C4 C5 C6 119.8(2) . . ?
C4 C5 S4 121.37(17) . . ?
C6 C5 S4 118.76(18) . . ?
C5 C6 C1 121.9(2) . . ?
C5 C6 C8 118.3(2) . . ?
C1 C6 C8 119.6(2) . . ?
N1 C7 C3 177.5(2) . . ?
N2 C8 C6 175.5(2) . . ?
C12 C11 C16 121.3(2) . . ?
C12 C11 S1 122.79(16) . . ?
C16 C11 S1 115.76(16) . . ?
C11 C12 C13 119.46(19) . . ?
O1 C13 C14 124.3(2) . . ?
O1 C13 C12 115.49(19) . . ?
C14 C13 C12 120.2(2) . . ?
C15 C14 C13 119.0(2) . . ?
C16 C15 C14 121.6(2) . . ?
C15 C16 C11 118.5(2) . . ?
C26 C21 C22 121.8(2) . . ?
C26 C21 S2 122.26(17) . . ?
C22 C21 S2 115.80(17) . . ?
C21 C22 C23 118.5(2) . . ?
O2 C23 C24 115.8(2) . . ?
O2 C23 C22 123.9(2) . . ?
C24 C23 C22 120.3(2) . . ?
C25 C24 C23 119.7(2) . . ?
C24 C25 C26 121.4(2) . . ?
C21 C26 C25 118.4(2) . . ?
C32 C31 C36 119.4(2) . . ?
C32 C31 S3 121.64(17) . . ?
C36 C31 S3 118.85(18) . . ?
C31 C32 C33 120.6(2) . . ?
C31 C32 S4 121.46(17) . . ?
C33 C32 S4 117.77(18) . . ?
C34 C33 C32 119.3(2) . . ?
C33 C34 C35 120.3(2) . . ?
C36 C35 C34 120.1(2) . . ?
C35 C36 C31 120.1(2) . . ?

loop_
_geom_bond_atom_site_label_1
_geom_bond_atom_site_label_2
_geom_bond_distance
_geom_bond_site_symmetry_2
_geom_bond_publ_flag
S1 C1 1.764(2) . ?
S1 C11 1.781(2) . ?
S2 C2 1.768(2) . ?
S2 C21 1.792(2) . ?
S3 C4 1.759(2) . ?
S3 C31 1.768(2) . ?
S4 C5 1.761(3) . ?
S4 C32 1.770(2) . ?
O1 C13 1.360(3) . ?
O1 C17 1.433(3) . ?
O2 C23 1.366(3) . ?
O2 C27 1.432(3) . ?
N1 C7 1.149(3) . ?
N2 C8 1.148(3) . ?
C1 C2 1.394(3) . ?
C1 C6 1.407(3) . ?
C2 C3 1.407(3) . ?
C3 C4 1.408(3) . ?
C3 C7 1.434(3) . ?
C4 C5 1.395(3) . ?
C5 C6 1.401(3) . ?
C6 C8 1.444(3) . ?
C11 C12 1.383(3) . ?
C11 C16 1.396(3) . ?
C12 C13 1.400(3) . ?
C13 C14 1.395(3) . ?
C14 C15 1.395(3) . ?
C15 C16 1.386(3) . ?
C21 C26 1.385(3) . ?
C21 C22 1.396(3) . ?
C22 C23 1.398(3) . ?
C23 C24 1.394(3) . ?
C24 C25 1.378(4) . ?
C25 C26 1.392(3) . ?
C31 C32 1.394(3) . ?
C31 C36 1.398(3) . ?
C32 C33 1.394(3) . ?
C33 C34 1.388(3) . ?
C34 C35 1.394(4) . ?
C35 C36 1.384(4) . ?
